data_7009591
loop_
_publ_author_name
'Christofi, A. Maria'
'Garratt, Peter J.'
'Hogarth, Graeme'
'Steed, Jonathan W.'

_publ_section_title
;
 Synthesis and structures of chromium tricarbonyl complexes of benzylic
 halides and benzylic alcohols&#x200A;&#x2020;
;
_journal_issue 13
_journal_name_full 'Journal of the Chemical Society, Dalton Transactions'
_journal_page_first 2137
_journal_paper_doi 10.1039/b002142n
_journal_year 2000
_chemical_formula_sum 'C10 H7 Br Cr O3'
_chemical_formula_weight 307.07
_chemical_name_systematic
; 
 ? 
;
_space_group_IT_number 2
_symmetry_cell_setting triclinic
_symmetry_space_group_name_Hall '-P 1'
_symmetry_space_group_name_H-M 'P -1'
_atom_sites_solution_hydrogens geom
_atom_sites_solution_primary direct
_atom_sites_solution_secondary difmap
_audit_creation_method SHELXL
_cell_angle_alpha 83.31(3)
_cell_angle_beta 88.37(3)
_cell_angle_gamma 88.67(3)
_cell_formula_units_Z 2
_cell_length_a 6.7720(10)
_cell_length_b 8.541(2)
_cell_length_c 9.622(2)
_cell_measurement_reflns_used 30
_cell_measurement_temperature 293(2)
_cell_measurement_theta_max 29
_cell_measurement_theta_min 20
_cell_volume 552.41(19)
_computing_cell_refinement 'Nicolet R3'
_computing_data_collection 'Nicolet R3'
_computing_data_reduction XDISK
_computing_molecular_graphics XP
_computing_publication_material CIFTAB
_computing_structure_refinement 'SHELXL-93 (Sheldrick, 1993)'
_computing_structure_solution 'SHELXS-86 (Sheldrick, 1990)'
_diffrn_ambient_temperature 293(2)
_diffrn_measurement_device 'Nicolet R3mV '
_diffrn_measurement_method omega-2theta
_diffrn_radiation_monochromator graphite
_diffrn_radiation_source 'fine-focus sealed tube'
_diffrn_radiation_type MoK\a
_diffrn_radiation_wavelength 0.71073
_diffrn_reflns_av_R_equivalents 0.0194
_diffrn_reflns_av_sigmaI/netI 0.0311
_diffrn_reflns_limit_h_max 8
_diffrn_reflns_limit_h_min 0
_diffrn_reflns_limit_k_max 11
_diffrn_reflns_limit_k_min -11
_diffrn_reflns_limit_l_max 12
_diffrn_reflns_limit_l_min -12
_diffrn_reflns_number 2746
_diffrn_reflns_theta_max 27.55
_diffrn_reflns_theta_min 3.01
_diffrn_standards_decay_% 0
_diffrn_standards_interval_count 97
_diffrn_standards_number 3
_exptl_absorpt_coefficient_mu 4.633
_exptl_absorpt_correction_T_max 1.000
_exptl_absorpt_correction_T_min 0.322
_exptl_absorpt_correction_type psi
_exptl_crystal_colour Yellow
_exptl_crystal_density_diffrn 1.846
_exptl_crystal_description Block
_exptl_crystal_F_000 300
_exptl_crystal_size_max 0.80
_exptl_crystal_size_mid 0.63
_exptl_crystal_size_min 0.48
_refine_diff_density_max 0.690
_refine_diff_density_min -0.713
_refine_diff_density_rms 0.129
_refine_ls_extinction_method none
_refine_ls_goodness_of_fit_all 1.023
_refine_ls_goodness_of_fit_obs 1.051
_refine_ls_hydrogen_treatment 'fixed thermal parameter'
_refine_ls_matrix_type full
_refine_ls_number_parameters 136
_refine_ls_number_reflns 2525
_refine_ls_number_restraints 0
_refine_ls_restrained_S_all 1.090
_refine_ls_restrained_S_obs 1.051
_refine_ls_R_factor_all 0.0655
_refine_ls_R_factor_obs 0.0464
_refine_ls_shift/esd_max 0.000
_refine_ls_shift/esd_mean 0.000
_refine_ls_structure_factor_coef Fsqd
_refine_ls_weighting_details 'w=1/[\s^2^(Fo^2^)+(0.0880P)^2^+0.3430P] where P=(Fo^2^+2Fc^2^)/3'
_refine_ls_weighting_scheme calc
_refine_ls_wR_factor_all 0.1487
_refine_ls_wR_factor_obs 0.1236
_reflns_number_observed 1904
_reflns_number_total 2530
_reflns_observed_criterion >2sigma(I)
_cod_data_source_file b002142n.txt
_cod_data_source_block str560
_cod_depositor_comments
;
The following automatic conversions were performed:

'_refine_ls_weighting_scheme' value 'calc
w=1/[\s^2^(Fo^2^)+(0.0880P)^2^+0.3430P] where P=(Fo^2^+2Fc^2^)/3' was
changed to 'calc'. New tag '_refine_ls_weighting_details' was
created. The value of the new tag was set to
'w=1/[\s^2^(Fo^2^)+(0.0880P)^2^+0.3430P] where P=(Fo^2^+2Fc^2^)/3'.

Automatic conversion script
Id: cif_fix_values 3143 2015-03-26 13:38:13Z robertas 
;
_cod_original_cell_volume 552.4(2)
_cod_original_sg_symbol_H-M P-1
_cod_database_code 7009591

loop_
_symmetry_equiv_pos_as_xyz
'x, y, z'
'-x, -y, -z'

loop_
_atom_site_aniso_label
_atom_site_aniso_U_11
_atom_site_aniso_U_22
_atom_site_aniso_U_33
_atom_site_aniso_U_23
_atom_site_aniso_U_13
_atom_site_aniso_U_12
Cr 0.0331(3) 0.0348(4) 0.0335(3) -0.0072(3) -0.0017(2) -0.0058(3)
Br 0.0662(4) 0.0446(3) 0.0562(3) -0.0092(2) -0.0048(2) -0.0216(2)
O1 0.064(2) 0.101(4) 0.073(3) 0.008(2) -0.029(2) -0.002(2)
O2 0.100(3) 0.071(3) 0.101(4) 0.010(3) -0.023(3) -0.053(3)
O3 0.075(3) 0.099(4) 0.063(3) -0.017(2) 0.020(2) 0.013(2)
C1 0.043(2) 0.053(3) 0.049(3) -0.002(2) -0.006(2) -0.005(2)
C2 0.050(3) 0.063(3) 0.051(3) -0.013(2) -0.005(2) -0.022(2)
C3 0.045(2) 0.059(3) 0.048(3) -0.008(2) 0.003(2) -0.001(2)
C4 0.042(2) 0.045(3) 0.048(2) -0.003(2) -0.010(2) -0.006(2)
C5 0.042(2) 0.046(3) 0.072(3) 0.002(2) -0.014(2) 0.001(2)
C6 0.043(2) 0.048(3) 0.081(4) -0.030(3) 0.002(2) 0.000(2)
C7 0.051(3) 0.061(3) 0.052(3) -0.030(2) 0.011(2) -0.008(2)
C8 0.044(2) 0.043(2) 0.042(2) -0.003(2) 0.005(2) -0.013(2)
C9 0.036(2) 0.029(2) 0.043(2) -0.009(2) 0.001(2) -0.007(2)
C10 0.055(3) 0.042(3) 0.065(3) -0.018(2) 0.001(2) -0.016(2)

loop_
_atom_site_label
_atom_site_type_symbol
_atom_site_fract_x
_atom_site_fract_y
_atom_site_fract_z
_atom_site_U_iso_or_equiv
_atom_site_thermal_displace_type
_atom_site_occupancy
_atom_site_calc_flag
_atom_site_refinement_flags
_atom_site_disorder_group
Cr Cr -0.41460(9) -0.34152(8) 0.73458(6) 0.0334(2) Uani 1 d . .
Br Br 0.04026(8) 0.10108(6) 0.78902(5) 0.0550(2) Uani 1 d . .
O1 O -0.7134(6) -0.2199(6) 0.5250(5) 0.0802(13) Uani 1 d . .
O2 O -0.6235(8) -0.6471(6) 0.7784(5) 0.091(2) Uani 1 d . .
O3 O -0.6763(7) -0.2322(6) 0.9607(5) 0.0792(13) Uani 1 d . .
C1 C -0.5997(7) -0.2677(6) 0.6057(5) 0.0484(11) Uani 1 d . .
C2 C -0.5436(8) -0.5298(7) 0.7623(5) 0.0539(12) Uani 1 d . .
C3 C -0.5748(7) -0.2727(7) 0.8740(5) 0.0505(11) Uani 1 d . .
C4 C -0.1520(7) -0.2996(6) 0.8551(5) 0.0448(10) Uani 1 d . .
C5 C -0.1326(7) -0.4472(6) 0.8113(6) 0.0538(12) Uani 1 d . .
C6 C -0.1481(7) -0.4692(6) 0.6705(6) 0.0555(13) Uani 1 d . .
C7 C -0.1794(7) -0.3400(7) 0.5721(5) 0.0530(12) Uani 1 d . .
C8 C -0.1971(7) -0.1899(5) 0.6141(5) 0.0431(10) Uani 1 d . .
C9 C -0.1849(6) -0.1676(5) 0.7548(4) 0.0357(8) Uani 1 d . .
C10 C -0.2118(8) -0.0076(6) 0.8000(6) 0.0530(12) Uani 1 d . .
H4 H -0.0999 -0.2806 0.9864 0.080 Uiso 1 d . .
H5 H -0.0518 -0.5142 0.8666 0.080 Uiso 1 d . .
H6 H -0.1293 -0.5743 0.6376 0.080 Uiso 1 d . .
H7 H -0.1540 -0.3600 0.5057 0.080 Uiso 1 d . .
H8 H -0.1970 -0.0896 0.5653 0.080 Uiso 1 d . .
H10 H -0.3088 0.0598 0.7162 0.080 Uiso 1 d . .
H11 H -0.2516 -0.0121 0.8763 0.080 Uiso 1 d . .

loop_
_atom_type_symbol
_atom_type_description
_atom_type_scat_dispersion_real
_atom_type_scat_dispersion_imag
_atom_type_scat_source
C C 0.0033 0.0016 'International Tables Vol C Tables 4.2.6.8 and 6.1.1.4'
H H 0.0000 0.0000 'International Tables Vol C Tables 4.2.6.8 and 6.1.1.4'
O O 0.0106 0.0060 'International Tables Vol C Tables 4.2.6.8 and 6.1.1.4'
Cr Cr 0.3209 0.6236 'International Tables Vol C Tables 4.2.6.8 and 6.1.1.4'
Br Br -0.2901 2.4595 'International Tables Vol C Tables 4.2.6.8 and 6.1.1.4'

loop_
_geom_angle_atom_site_label_1
_geom_angle_atom_site_label_2
_geom_angle_atom_site_label_3
_geom_angle
_geom_angle_site_symmetry_1
_geom_angle_site_symmetry_3
_geom_angle_publ_flag
C2 Cr C1 89.0(2) . . ?
C2 Cr C3 88.1(2) . . ?
C1 Cr C3 89.4(2) . . ?
C2 Cr C6 88.9(2) . . ?
C1 Cr C6 120.6(2) . . ?
C3 Cr C6 149.8(2) . . ?
C2 Cr C7 112.5(2) . . ?
C1 Cr C7 92.0(2) . . ?
C3 Cr C7 159.4(2) . . ?
C6 Cr C7 36.7(2) . . ?
C2 Cr C8 149.1(2) . . ?
C1 Cr C8 88.4(2) . . ?
C3 Cr C8 122.7(2) . . ?
C6 Cr C8 66.2(2) . . ?
C7 Cr C8 36.9(2) . . ?
C2 Cr C5 93.4(2) . . ?
C1 Cr C5 157.3(2) . . ?
C3 Cr C5 113.3(2) . . ?
C6 Cr C5 37.0(2) . . ?
C7 Cr C5 66.2(2) . . ?
C8 Cr C5 77.9(2) . . ?
C2 Cr C9 158.6(2) . . ?
C1 Cr C9 112.3(2) . . ?
C3 Cr C9 93.8(2) . . ?
C6 Cr C9 78.8(2) . . ?
C7 Cr C9 66.7(2) . . ?
C8 Cr C9 36.9(2) . . ?
C5 Cr C9 66.2(2) . . ?
C2 Cr C4 121.4(2) . . ?
C1 Cr C4 149.5(2) . . ?
C3 Cr C4 89.7(2) . . ?
C6 Cr C4 66.6(2) . . ?
C7 Cr C4 78.8(2) . . ?
C8 Cr C4 66.7(2) . . ?
C5 Cr C4 36.4(2) . . ?
C9 Cr C4 37.4(2) . . ?
O1 C1 Cr 179.1(5) . . ?
O2 C2 Cr 179.4(5) . . ?
O3 C3 Cr 178.8(5) . . ?
C5 C4 C9 119.2(5) . . ?
C5 C4 Cr 71.6(3) . . ?
C9 C4 Cr 71.1(2) . . ?
C4 C5 C6 121.4(5) . . ?
C4 C5 Cr 72.1(3) . . ?
C6 C5 Cr 71.3(3) . . ?
C7 C6 C5 119.6(5) . . ?
C7 C6 Cr 71.7(3) . . ?
C5 C6 Cr 71.7(3) . . ?
C6 C7 C8 119.9(5) . . ?
C6 C7 Cr 71.6(3) . . ?
C8 C7 Cr 71.5(3) . . ?
C7 C8 C9 120.7(4) . . ?
C7 C8 Cr 71.6(3) . . ?
C9 C8 Cr 71.7(2) . . ?
C8 C9 C4 119.3(4) . . ?
C8 C9 C10 120.6(4) . . ?
C4 C9 C10 120.1(4) . . ?
C8 C9 Cr 71.3(2) . . ?
C4 C9 Cr 71.5(2) . . ?
C10 C9 Cr 127.6(3) . . ?
C9 C10 Br 110.4(3) . . ?

loop_
_geom_bond_atom_site_label_1
_geom_bond_atom_site_label_2
_geom_bond_distance
_geom_bond_site_symmetry_2
_geom_bond_publ_flag
Cr C2 1.837(5) . yes
Cr C1 1.838(5) . yes
Cr C3 1.842(5) . yes
Cr C6 2.197(5) . yes
Cr C7 2.199(5) . yes
Cr C8 2.198(4) . yes
Cr C5 2.203(5) . yes
Cr C9 2.204(4) . yes
Cr C4 2.209(4) . yes
Br C10 1.956(5) . yes
O1 C1 1.143(6) . ?
O2 C2 1.142(6) . ?
O3 C3 1.145(6) . ?
C4 C5 1.377(7) . yes
C4 C9 1.413(6) . yes
C5 C6 1.397(8) . yes
C6 C7 1.384(8) . yes
C7 C8 1.391(7) . yes
C8 C9 1.394(6) . yes
C9 C10 1.488(6) . yes
